data_1558709
loop_
_publ_author_name
'McMonagle, Charlie'
'Comar, Priyanka'
'Nichol, Gary Stephen'
'Allan, David Robert'
'Barreda-Arg\=ueso, Jos\'e A'
'Gonzalez, Jesus Antonio'
'Rodriguez, Fernando'
'Valiente, Rafael'
'Turner, Gemma'
'Brechin, Euan K.'
'Moggach, Stephen A.'

_publ_section_title
;
 Pressure-and Temperature Induced Phase Transitions, Piezochromism, NLC
 Behaviour and Pressure Controlled Jahn-Teller Switching in a Cu-based
 Framework
;
_journal_name_full 'Chemical Science'
_journal_paper_doi 10.1039/D0SC03229H
_journal_year 2020
_chemical_formula_moiety 'C18 H16 Cu1 N2 O4'
_chemical_formula_sum 'C18 H16 Cu N2 O4'
_chemical_formula_weight 387.88
_space_group_IT_number 148
_space_group_name_Hall '-R 3'
_space_group_name_H-M_alt 'R -3 :H'
_symmetry_cell_setting trigonal
_symmetry_space_group_name_H-M 'R -3 :H'
_atom_sites_solution_hydrogens difmap
_atom_sites_solution_primary other
_audit_creation_date 2016-06-10
_audit_creation_method CRYSTALS_ver_14.61_build_5965
_audit_update_record
;
2020-06-09 deposited with the CCDC.	2020-07-30 downloaded from the CCDC.
;
_cell_angle_alpha 90
_cell_angle_beta 90
_cell_angle_gamma 120
_cell_formula_units_Z 9
_cell_length_a 26.0243(5)
_cell_length_b 26.0243(5)
_cell_length_c 7.7622(2)
_cell_measurement_reflns_used 2111
_cell_measurement_temperature 293
_cell_measurement_theta_max 23
_cell_measurement_theta_min 4
_cell_volume 4552.75(17)
_computing_cell_refinement 'Apex2 (Bruker AXS, 2006)'
_computing_data_collection 'Apex2 (Bruker AXS, 2006)'
_computing_data_reduction 'Apex2 (Bruker AXS, 2006)'
_computing_molecular_graphics 'CAMERON (Watkin et al., 1996)'
_computing_publication_material 'CRYSTALS (Betteridge et al., 2003)'
_computing_structure_refinement 'CRYSTALS (Betteridge et al., 2003)'
_computing_structure_solution 'USER DEFINED STRUCTURE SOLUTION'
_diffrn_ambient_pressure 330000
_diffrn_ambient_temperature 293
_diffrn_measured_fraction_theta_full 0.771
_diffrn_measured_fraction_theta_max 0.755
_diffrn_measurement_device Area
_diffrn_measurement_device_type 'Bruker Kappa Apex2'
_diffrn_measurement_method \w
_diffrn_radiation_monochromator graphite
_diffrn_radiation_type 'Mo K\a'
_diffrn_radiation_wavelength 0.71073
_diffrn_reflns_av_R_equivalents 0.054
_diffrn_reflns_limit_h_max 11
_diffrn_reflns_limit_h_min -10
_diffrn_reflns_limit_k_max 30
_diffrn_reflns_limit_k_min -30
_diffrn_reflns_limit_l_max 8
_diffrn_reflns_limit_l_min -9
_diffrn_reflns_number 6310
_diffrn_reflns_theta_full 25.057
_diffrn_reflns_theta_max 26.376
_diffrn_reflns_theta_min 3.551
_diffrn_standards_number 0
_exptl_absorpt_coefficient_mu 1.100
_exptl_absorpt_correction_T_max 0.90
_exptl_absorpt_correction_T_min 0.77
_exptl_absorpt_correction_type multi-scan
_exptl_absorpt_process_details 'SADABS (Siemens, 1996)'
_exptl_crystal_colour green
_exptl_crystal_density_diffrn 1.273
_exptl_crystal_density_method 'not measured'
_exptl_crystal_description block
_exptl_crystal_F_000 1791
_exptl_crystal_size_max 0.200
_exptl_crystal_size_mid 0.200
_exptl_crystal_size_min 0.100
_refine_diff_density_max 1.23
_refine_diff_density_min -1.24
_refine_ls_extinction_method None
_refine_ls_goodness_of_fit_ref 1.1468
_refine_ls_hydrogen_treatment constr
_refine_ls_matrix_type full
_refine_ls_number_parameters 115
_refine_ls_number_reflns 1557
_refine_ls_number_restraints 126
_refine_ls_R_factor_all 0.1366
_refine_ls_R_factor_gt 0.0888
_refine_ls_shift/su_max 0.0001067
_refine_ls_shift/su_mean 0.0000146
_refine_ls_structure_factor_coef Fsqd
_refine_ls_weighting_details
;
 Method, part 1, Chebychev polynomial, (Watkin, 1994, Prince, 1982) 
 [weight] = 1.0/[A~0~*T~0~(x)+A~1~*T~1~(x) ... +A~n-1~]*T~n-1~(x)] 
 where A~i~ are the Chebychev coefficients listed below and x= Fcalc/Fmax 
 Method = Robust Weighting (Prince, 1982) 
 W = [weight] * [1-(deltaF/6*sigmaF)^2^]^2^ 
 A~i~ are: 
 0.758 0.916 0.193 
;
_refine_ls_weighting_scheme calc
_refine_ls_wR_factor_all 0.1873
_refine_ls_wR_factor_gt 0.1667
_refine_ls_wR_factor_ref 0.1873
_reflns_limit_h_max 11
_reflns_limit_h_min -29
_reflns_limit_k_max 30
_reflns_limit_k_min 0
_reflns_limit_l_max 9
_reflns_limit_l_min 0
_reflns_number_gt 1040
_reflns_number_total 1561
_reflns_threshold_expression I>2.0\s(I)
_oxford_diffrn_Wilson_B_factor 0.00
_oxford_diffrn_Wilson_scale 0.00
_oxford_refine_ls_r_factor_ref 0.1366
_oxford_refine_ls_scale 0.0108943(13)
_oxford_reflns_number_all 1557
_oxford_reflns_threshold_expression_ref I>-3.0\s(I)
_oxford_structure_analysis_title 'st5130_0m in R-3'
_cod_data_source_file d0sc03229h2.cif
_cod_data_source_block FC70_033_Lab
_cod_depositor_comments
;
The following automatic conversions were performed:

data item '_atom_sites_solution_primary' value 'Other' was changed to
'other' in accordance with the
/home/data/users/saulius/crontab/automatic-downloads/rss-feeds/RSC/lib/dictionaries/cif_core.dic
dictionary named 'cif_core.dic' version 2.4.2 last updated on
2011-04-26.

Automatic conversion script
Id: cif_fix_values 7556 2019-12-06 15:28:31Z antanas 
;
_cod_original_cell_volume 4552.7(2)
_cod_original_sg_symbol_H-M 'R -3 '
_cod_original_formula_sum 'C18 H16 Cu1 N2 O4'
_cod_database_code 1558709

loop_
_symmetry_equiv_pos_as_xyz
x,y,z
-x,-y,-z
x+1/3,y+2/3,z+2/3
-x+1/3,-y+2/3,-z+2/3
x+2/3,y+1/3,z+1/3
-x+2/3,-y+1/3,-z+1/3
-y,x-y,z
y,-x+y,-z
-y+1/3,x-y+2/3,z+2/3
y+1/3,-x+y+2/3,-z+2/3
-y+2/3,x-y+1/3,z+1/3
y+2/3,-x+y+1/3,-z+1/3
-x+y,-x,z
x-y,x,-z
-x+y+1/3,-x+2/3,z+2/3
x-y+1/3,x+2/3,-z+2/3
-x+y+2/3,-x+1/3,z+1/3
x-y+2/3,x+1/3,-z+1/3

loop_
_atom_site_label
_atom_site_type_symbol
_atom_site_fract_x
_atom_site_fract_y
_atom_site_fract_z
_atom_site_U_iso_or_equiv
_atom_site_occupancy
_atom_site_adp_type
_atom_site_refinement_flags_posn
_atom_site_refinement_flags_adp
_atom_site_refinement_flags_occupancy
_atom_site_disorder_assembly
_atom_site_disorder_group
_atom_site_attached_hydrogens
Cu1 Cu 0.8333 0.6667 0.6667 0.0482 1.0000 Uani S . . . . .
O2 O 0.7601(2) 0.6339(2) 0.5292(6) 0.0552 1.0000 Uani D U . . . .
C4 C 0.7104(3) 0.5892(3) 0.5688(8) 0.0556 1.0000 Uani D U . . . .
C5 C 0.6618(3) 0.5726(3) 0.4393(7) 0.0557 1.0000 Uani D U . . . .
C6 C 0.6750(3) 0.5924(4) 0.2709(9) 0.0733 1.0000 Uani D U . . . .
C7 C 0.6303(3) 0.5731(4) 0.1501(9) 0.0724 1.0000 Uani D U . . . .
N1 N 0.5737(3) 0.5354(3) 0.1855(7) 0.0641 1.0000 Uani D U . . . .
C9 C 0.5607(3) 0.5179(4) 0.3482(8) 0.0656 1.0000 Uani D U . . . .
C8 C 0.6024(3) 0.5351(4) 0.4766(8) 0.0638 1.0000 Uani D U . . . .
C3 C 0.6989(3) 0.5542(4) 0.7135(10) 0.0769 1.0000 Uani D U . . . .
C2 C 0.7413(3) 0.5540(3) 0.8266(9) 0.0673 1.0000 Uani D U . . . .
O1 O 0.7950(2) 0.5897(3) 0.8225(7) 0.0659 1.0000 Uani D U . . . .
C1 C 0.7196(4) 0.5067(4) 0.9634(12) 0.1001 1.0000 Uani D U . . . .
H61 H 0.7148 0.6198 0.2396 0.0808 1.0000 Uiso R . . . . .
H71 H 0.6412 0.5863 0.0348 0.0795 1.0000 Uiso R . . . . .
H91 H 0.5203 0.4916 0.3765 0.0854 1.0000 Uiso R . . . . .
H81 H 0.5906 0.5205 0.5904 0.0767 1.0000 Uiso R . . . . .
H31 H 0.6586 0.5253 0.7340 0.0914 1.0000 Uiso R . . . . .
H11 H 0.7531 0.5129 1.0357 0.1156 1.0000 Uiso R . . . . .
H12 H 0.6896 0.5088 1.0349 0.1156 1.0000 Uiso R . . . . .
H13 H 0.7020 0.4675 0.9087 0.1156 1.0000 Uiso R . . . . .

loop_
_atom_site_aniso_label
_atom_site_aniso_U_11
_atom_site_aniso_U_22
_atom_site_aniso_U_33
_atom_site_aniso_U_23
_atom_site_aniso_U_13
_atom_site_aniso_U_12
Cu1 0.0509(10) 0.0614(11) 0.0381(7) -0.0030(7) 0.0001(7) 0.0323(9)
O2 0.057(3) 0.062(4) 0.045(3) 0.000(2) 0.004(2) 0.029(3)
C4 0.054(3) 0.060(5) 0.052(4) -0.003(3) -0.001(3) 0.028(3)
C5 0.055(3) 0.065(5) 0.050(3) 0.005(3) 0.002(2) 0.032(4)
C6 0.057(4) 0.101(7) 0.057(4) 0.019(4) 0.008(3) 0.036(5)
C7 0.070(4) 0.091(7) 0.047(4) 0.019(4) 0.005(3) 0.034(5)
N1 0.065(4) 0.076(5) 0.049(3) 0.005(3) -0.002(3) 0.033(4)
C9 0.056(4) 0.074(6) 0.050(3) 0.007(4) -0.002(3) 0.020(5)
C8 0.056(3) 0.078(6) 0.048(4) 0.006(4) -0.001(3) 0.027(4)
C3 0.057(4) 0.091(7) 0.066(5) 0.020(4) -0.001(4) 0.025(5)
C2 0.067(4) 0.079(6) 0.057(5) 0.003(4) -0.002(4) 0.038(4)
O1 0.064(3) 0.086(5) 0.055(4) -0.003(3) -0.006(3) 0.043(3)
C1 0.094(8) 0.113(8) 0.087(7) 0.035(5) -0.003(6) 0.048(6)

loop_
_atom_type_symbol
_atom_type_scat_dispersion_real
_atom_type_scat_dispersion_imag
_atom_type_scat_Cromer_Mann_a1
_atom_type_scat_Cromer_Mann_b1
_atom_type_scat_Cromer_Mann_a2
_atom_type_scat_Cromer_Mann_b2
_atom_type_scat_Cromer_Mann_a3
_atom_type_scat_Cromer_Mann_b3
_atom_type_scat_Cromer_Mann_a4
_atom_type_scat_Cromer_Mann_b4
_atom_type_scat_Cromer_Mann_c
_atom_type_scat_source
C 0.0033 0.0016 2.3100 20.8439 1.0200 10.2075 1.5886 0.5687 0.8650 51.6512 0.2156 'International Tables Vol C 4.2.6.8 and 6.1.1.4'
H 0.0000 0.0000 0.4930 10.5109 0.3229 26.1257 0.1402 3.1424 0.0408 57.7998 0.0030 'International Tables Vol C 4.2.6.8 and 6.1.1.4'
N 0.0061 0.0033 12.2126 0.0057 3.1322 9.8933 2.0125 28.9975 1.1663 0.5826 -11.5290 'International Tables Vol C 4.2.6.8 and 6.1.1.4'
O 0.0106 0.0060 3.0485 13.2771 2.2868 5.7011 1.5463 0.3239 0.8670 32.9089 0.2508 'International Tables Vol C 4.2.6.8 and 6.1.1.4'
Cu 0.3201 1.2651 13.3380 3.5828 7.1676 0.2470 5.6158 11.3966 1.6735 64.8126 1.1910 'International Tables Vol C 4.2.6.8 and 6.1.1.4'

loop_
_geom_angle_atom_site_label_1
_geom_angle_site_symmetry_1
_geom_angle_atom_site_label_2
_geom_angle_site_symmetry_2
_geom_angle_atom_site_label_3
_geom_angle_site_symmetry_3
_geom_angle
_geom_angle_publ_flag
N1 9_655 Cu1 . N1 10_555 179.995 yes
N1 9_655 Cu1 . O1 6_666 93.0(3) yes
N1 10_555 Cu1 . O1 6_666 87.0(3) yes
N1 9_655 Cu1 . O2 6_666 89.0(2) yes
N1 10_555 Cu1 . O2 6_666 91.0(2) yes
O1 6_666 Cu1 . O2 6_666 90.2(2) yes
N1 9_655 Cu1 . O2 . 91.0(2) yes
N1 10_555 Cu1 . O2 . 89.0(2) yes
O1 6_666 Cu1 . O2 . 89.8(2) yes
O2 6_666 Cu1 . O2 . 179.994 yes
N1 9_655 Cu1 . O1 . 87.0(3) yes
N1 10_555 Cu1 . O1 . 93.0(3) yes
O1 6_666 Cu1 . O1 . 179.995 yes
O2 6_666 Cu1 . O1 . 89.8(2) yes
O2 . Cu1 . O1 . 90.2(2) yes
Cu1 . O2 . C4 . 126.0(4) yes
O2 . C4 . C5 . 115.3(5) yes
O2 . C4 . C3 . 125.8(5) yes
C5 . C4 . C3 . 118.8(4) yes
C4 . C5 . C6 . 120.6(4) yes
C4 . C5 . C8 . 123.1(4) yes
C6 . C5 . C8 . 116.2(4) yes
C5 . C6 . C7 . 120.0(5) yes
C5 . C6 . H61 . 119.7 no
C7 . C6 . H61 . 120.2 no
C6 . C7 . N1 . 123.4(5) yes
C6 . C7 . H71 . 117.7 no
N1 . C7 . H71 . 118.8 no
Cu1 16_545 N1 . C7 . 126.0(4) yes
Cu1 16_545 N1 . C9 . 117.4(4) yes
C7 . N1 . C9 . 116.6(5) yes
N1 . C9 . C8 . 123.6(5) yes
N1 . C9 . H91 . 117.9 no
C8 . C9 . H91 . 118.5 no
C5 . C8 . C9 . 120.0(5) yes
C5 . C8 . H81 . 120.0 no
C9 . C8 . H81 . 120.0 no
C4 . C3 . C2 . 126.6(5) yes
C4 . C3 . H31 . 116.5 no
C2 . C3 . H31 . 116.7 no
C3 . C2 . O1 . 125.0(5) yes
C3 . C2 . C1 . 117.8(5) yes
O1 . C2 . C1 . 117.2(5) yes
Cu1 . O1 . C2 . 123.4(4) yes
C2 . C1 . H11 . 109.2 no
C2 . C1 . H12 . 109.7 no
H11 . C1 . H12 . 109.5 no
C2 . C1 . H13 . 109.5 no
H11 . C1 . H13 . 109.5 no
H12 . C1 . H13 . 109.5 no

loop_
_geom_bond_atom_site_label_1
_geom_bond_site_symmetry_1
_geom_bond_atom_site_label_2
_geom_bond_site_symmetry_2
_geom_bond_distance
_geom_bond_publ_flag
Cu1 . N1 9_655 2.198(6) yes
Cu1 . N1 10_555 2.198(6) yes
Cu1 . O1 6_666 2.114(6) yes
Cu1 . O2 6_666 1.969(5) yes
Cu1 . O2 . 1.969(5) yes
Cu1 . O1 . 2.114(6) yes
O2 . C4 . 1.270(6) yes
C4 . C5 . 1.500(6) yes
C4 . C3 . 1.383(7) yes
C5 . C6 . 1.383(7) yes
C5 . C8 . 1.384(7) yes
C6 . C7 . 1.378(7) yes
C6 . H61 . 0.950 no
C7 . N1 . 1.328(7) yes
C7 . H71 . 0.950 no
N1 . C9 . 1.328(6) yes
C9 . C8 . 1.374(7) yes
C9 . H91 . 0.950 no
C8 . H81 . 0.950 no
C3 . C2 . 1.412(7) yes
C3 . H31 . 0.950 no
C2 . O1 . 1.232(6) yes
C2 . C1 . 1.506(7) yes
C1 . H11 . 0.980 no
C1 . H12 . 0.980 no
C1 . H13 . 0.980 no
